data_2239310
loop_
_publ_author_name
'Zaki, Mohamed'
'Benharref, Ahmed'
'Daran, Jean-Claude'
'Berraho, Moha'

_publ_section_title
;
 (1<i>R</i>,4<i>R</i>,6<i>S</i>,7<i>R</i>)-5,5-Dibromo-1,4,8,8-tetramethyltricyclo[5.4.1.0^4,6^]dodecan-12-one
;
_journal_coeditor_code BT6972
_journal_issue 5
_journal_name_full 'Acta Crystallographica Section E'
_journal_page_first o526
_journal_paper_doi 10.1107/S1600536814007351
_journal_volume 70
_journal_year 2014
_chemical_formula_iupac 'C16 H24 Br2 O'
_chemical_formula_moiety 'C16 H24 Br2 O'
_chemical_formula_sum 'C16 H24 Br2 O'
_chemical_formula_weight 392.17
_chemical_name_systematic
;
(1<i>R</i>,4<i>R</i>,6<i>S</i>,7<i>R</i>)-5,5-Dibromo-1,4,8,8-tetramethyltricyclo[5.4.1.0^4,6^]dodecan-12-one
;
_space_group_IT_number 1
_symmetry_cell_setting triclinic
_symmetry_space_group_name_Hall 'P 1'
_symmetry_space_group_name_H-M 'P 1'
_atom_sites_solution_hydrogens geom
_atom_sites_solution_primary direct
_atom_sites_solution_secondary difmap
_audit_creation_method SHELXL-97
_cell_angle_alpha 86.008(6)
_cell_angle_beta 83.921(6)
_cell_angle_gamma 89.511(4)
_cell_formula_units_Z 2
_cell_length_a 6.6550(3)
_cell_length_b 9.4142(4)
_cell_length_c 12.9389(13)
_cell_measurement_reflns_used 2828
_cell_measurement_temperature 173(2)
_cell_measurement_theta_max 26.6430
_cell_measurement_theta_min 3.7250
_cell_volume 804.13(10)
_computing_cell_refinement 'CrysAlis PRO (Agilent, 2012)'
_computing_data_collection 'CrysAlis PRO (Agilent, 2012)'
_computing_data_reduction 'CrysAlis PRO (Agilent, 2012)'
_computing_molecular_graphics 'ORTEP-3 for Windows (Farrugia, 2012)'
_computing_publication_material 'publCIF (Westrip, 2010)'
_computing_structure_refinement 'SHELXL97 (Sheldrick, 2008)'
_computing_structure_solution 'SHELXS97 (Sheldrick, 2008)'
_diffrn_ambient_temperature 173(2)
_diffrn_detector_area_resol_mean 16.1978
_diffrn_measured_fraction_theta_full 0.998
_diffrn_measured_fraction_theta_max 0.998
_diffrn_measurement_device_type 'Agilent Xcalibur (Eos, Gemini ultra)'
_diffrn_measurement_method '\w scans'
_diffrn_radiation_monochromator graphite
_diffrn_radiation_source 'fine-focus sealed tube'
_diffrn_radiation_type MoK\a
_diffrn_radiation_wavelength 0.71073
_diffrn_reflns_av_R_equivalents 0.0566
_diffrn_reflns_av_sigmaI/netI 0.0960
_diffrn_reflns_limit_h_max 8
_diffrn_reflns_limit_h_min -8
_diffrn_reflns_limit_k_max 11
_diffrn_reflns_limit_k_min -11
_diffrn_reflns_limit_l_max 16
_diffrn_reflns_limit_l_min -16
_diffrn_reflns_number 11451
_diffrn_reflns_theta_full 26.37
_diffrn_reflns_theta_max 26.37
_diffrn_reflns_theta_min 3.17
_exptl_absorpt_coefficient_mu 5.032
_exptl_absorpt_correction_T_max 1.00
_exptl_absorpt_correction_T_min 0.670
_exptl_absorpt_correction_type multi-scan
_exptl_absorpt_process_details '(CrysAlis PRO; Agilent, 2012)'
_exptl_crystal_colour colourless
_exptl_crystal_density_diffrn 1.620
_exptl_crystal_density_method 'not measured'
_exptl_crystal_description needle
_exptl_crystal_F_000 396
_exptl_crystal_size_max 0.38
_exptl_crystal_size_mid 0.11
_exptl_crystal_size_min 0.10
_refine_diff_density_max 0.767
_refine_diff_density_min -0.624
_refine_ls_abs_structure_details 'Flack & Bernardinelli (2000), 3035 Friedel pairs'
_refine_ls_abs_structure_Flack -0.017(15)
_refine_ls_extinction_method none
_refine_ls_goodness_of_fit_ref 1.007
_refine_ls_hydrogen_treatment constr
_refine_ls_matrix_type full
_refine_ls_number_parameters 351
_refine_ls_number_reflns 6327
_refine_ls_number_restraints 3
_refine_ls_restrained_S_all 1.007
_refine_ls_R_factor_all 0.0717
_refine_ls_R_factor_gt 0.0537
_refine_ls_shift/su_max 0.000
_refine_ls_shift/su_mean 0.000
_refine_ls_structure_factor_coef Fsqd
_refine_ls_weighting_details 'calc w=1/[\s^2^(Fo^2^)+(0.0447P)^2^] where P=(Fo^2^+2Fc^2^)/3'
_refine_ls_weighting_scheme calc
_refine_ls_wR_factor_gt 0.1082
_refine_ls_wR_factor_ref 0.1185
_reflns_number_gt 5209
_reflns_number_total 6327
_reflns_threshold_expression I>2\s(I)
_cod_data_source_file bt6972sup1.cif
_cod_data_source_block I
_cod_original_cell_volume 804.13(9)
_cod_database_code 2239310
_cod_database_fobs_code 2239310

loop_
_symmetry_equiv_pos_as_xyz
'x, y, z'

loop_
_atom_site_type_symbol
_atom_site_label
_atom_site_fract_x
_atom_site_fract_y
_atom_site_fract_z
_atom_site_U_iso_or_equiv
_atom_site_adp_type
_atom_site_calc_flag
_atom_site_refinement_flags
_atom_site_occupancy
_atom_site_symmetry_multiplicity
C C1 0.5880(12) -0.1550(8) 1.2375(6) 0.0276(18) Uani d . 1 1
C C2 0.5505(13) -0.0914(9) 1.3464(6) 0.034(2) Uani d . 1 1
H H2A 0.4417 -0.1471 1.3886 0.040 Uiso calc R 1 1
H H2B 0.6748 -0.1053 1.3818 0.040 Uiso calc R 1 1
C C3 0.4926(12) 0.0666(9) 1.3462(7) 0.028(2) Uani d . 1 1
H H3A 0.4717 0.0941 1.4191 0.034 Uiso calc R 1 1
H H3B 0.6059 0.1241 1.3098 0.034 Uiso calc R 1 1
C C4 0.3007(11) 0.1013(8) 1.2934(6) 0.0252(18) Uani d . 1 1
C C5 0.2942(11) 0.2374(8) 1.2238(6) 0.0225(17) Uani d . 1 1
C C6 0.3148(11) 0.0978(7) 1.1734(6) 0.0191(17) Uani d . 1 1
H H6 0.1873 0.0660 1.1475 0.023 Uiso calc R 1 1
C C7 0.5057(11) 0.0591(8) 1.1050(6) 0.0226(17) Uani d . 1 1
H H7 0.5764 0.1510 1.0817 0.027 Uiso calc R 1 1
C C8 0.4504(11) -0.0078(8) 1.0021(6) 0.0275(18) Uani d . 1 1
C C9 0.3174(14) -0.1435(8) 1.0270(7) 0.033(2) Uani d . 1 1
H H9A 0.1841 -0.1137 1.0599 0.039 Uiso calc R 1 1
H H9B 0.2948 -0.1823 0.9600 0.039 Uiso calc R 1 1
C C10 0.3944(13) -0.2635(8) 1.0963(7) 0.032(2) Uani d . 1 1
H H10A 0.5336 -0.2882 1.0683 0.039 Uiso calc R 1 1
H H10B 0.3086 -0.3484 1.0942 0.039 Uiso calc R 1 1
C C11 0.3955(12) -0.2268(8) 1.2106(6) 0.0281(19) Uani d . 1 1
H H11A 0.2794 -0.1633 1.2280 0.034 Uiso calc R 1 1
H H11B 0.3738 -0.3158 1.2557 0.034 Uiso calc R 1 1
C C12 0.6585(11) -0.0347(8) 1.1572(6) 0.0221(17) Uani d . 1 1
C C13 0.7592(14) -0.2668(10) 1.2418(8) 0.039(2) Uani d . 1 1
H H13A 0.7752 -0.3149 1.1767 0.059 Uiso calc R 1 1
H H13B 0.7249 -0.3370 1.3004 0.059 Uiso calc R 1 1
H H13C 0.8859 -0.2193 1.2510 0.059 Uiso calc R 1 1
C C14 0.6448(14) -0.0429(10) 0.9350(6) 0.037(2) Uani d . 1 1
H H14A 0.6112 -0.0806 0.8703 0.056 Uiso calc R 1 1
H H14B 0.7220 -0.1143 0.9732 0.056 Uiso calc R 1 1
H H14C 0.7259 0.0437 0.9186 0.056 Uiso calc R 1 1
C C15 0.3312(14) 0.1068(9) 0.9411(6) 0.031(2) Uani d . 1 1
H H15A 0.3025 0.0710 0.8748 0.046 Uiso calc R 1 1
H H15B 0.4121 0.1939 0.9274 0.046 Uiso calc R 1 1
H H15C 0.2038 0.1277 0.9825 0.046 Uiso calc R 1 1
C C16 0.1080(12) 0.0472(9) 1.3566(7) 0.037(2) Uani d . 1 1
H H16A 0.0519 0.1213 1.4010 0.055 Uiso calc R 1 1
H H16B 0.1382 -0.0379 1.4004 0.055 Uiso calc R 1 1
H H16C 0.0094 0.0233 1.3094 0.055 Uiso calc R 1 1
O O1 0.8370(8) -0.0058(6) 1.1385(5) 0.0370(15) Uani d . 1 1
Br Br1 0.51009(11) 0.37150(8) 1.21049(7) 0.0329(3) Uani d . 1 1
Br Br2 0.04085(11) 0.33708(9) 1.21682(7) 0.0376(3) Uani d . 1 1
C C1A 0.2236(11) 0.6190(8) 0.6230(6) 0.0250(17) Uani d . 1 1
C C2A 0.2439(12) 0.5548(8) 0.5146(6) 0.0284(19) Uani d . 1 1
H H2C 0.1584 0.6115 0.4690 0.034 Uiso calc R 1 1
H H2D 0.3858 0.5664 0.4836 0.034 Uiso calc R 1 1
C C3A 0.1869(11) 0.3985(9) 0.5135(7) 0.024(2) Uani d . 1 1
H H3C 0.2845 0.3398 0.5505 0.029 Uiso calc R 1 1
H H3D 0.1994 0.3720 0.4403 0.029 Uiso calc R 1 1
C C4A -0.0271(11) 0.3624(8) 0.5636(6) 0.0237(17) Uani d . 1 1
C C5A -0.0676(11) 0.2274(8) 0.6295(6) 0.0208(17) Uani d . 1 1
C C6A -0.0769(11) 0.3672(7) 0.6818(6) 0.0193(16) Uani d . 1 1
H H6A1 -0.2177 0.3998 0.7029 0.023 Uiso calc R 1 1
C C7A 0.0724(11) 0.4048(7) 0.7548(6) 0.0208(16) Uani d . 1 1
H H7A1 0.1292 0.3125 0.7819 0.025 Uiso calc R 1 1
C C8A -0.0317(11) 0.4772(7) 0.8529(5) 0.0233(17) Uani d . 1 1
C C9A -0.1548(13) 0.6092(8) 0.8239(6) 0.027(2) Uani d . 1 1
H H9A1 -0.2120 0.6492 0.8895 0.032 Uiso calc R 1 1
H H9A2 -0.2699 0.5776 0.7887 0.032 Uiso calc R 1 1
C C10A -0.0473(13) 0.7314(8) 0.7539(6) 0.034(2) Uani d . 1 1
H H10C -0.1388 0.8148 0.7518 0.040 Uiso calc R 1 1
H H10D 0.0745 0.7597 0.7852 0.040 Uiso calc R 1 1
C C11A 0.0146(11) 0.6919(8) 0.6438(6) 0.0258(18) Uani d . 1 1
H H11C 0.0137 0.7796 0.5969 0.031 Uiso calc R 1 1
H H11D -0.0896 0.6275 0.6240 0.031 Uiso calc R 1 1
C C12A 0.2523(11) 0.4925(7) 0.7042(6) 0.0237(17) Uani d . 1 1
C C13A 0.3950(13) 0.7266(9) 0.6268(7) 0.035(2) Uani d . 1 1
H H13D 0.3753 0.8098 0.5791 0.053 Uiso calc R 1 1
H H13E 0.5252 0.6818 0.6059 0.053 Uiso calc R 1 1
H H13F 0.3939 0.7566 0.6979 0.053 Uiso calc R 1 1
C C14A -0.1763(13) 0.3701(8) 0.9151(7) 0.032(2) Uani d . 1 1
H H14D -0.2433 0.4139 0.9761 0.049 Uiso calc R 1 1
H H14E -0.1004 0.2861 0.9378 0.049 Uiso calc R 1 1
H H14F -0.2782 0.3416 0.8711 0.049 Uiso calc R 1 1
C C15A 0.1302(13) 0.5154(8) 0.9242(6) 0.0308(19) Uani d . 1 1
H H15D 0.2236 0.5859 0.8868 0.046 Uiso calc R 1 1
H H15E 0.2053 0.4294 0.9437 0.046 Uiso calc R 1 1
H H15F 0.0639 0.5550 0.9871 0.046 Uiso calc R 1 1
C C16A -0.1904(12) 0.4126(9) 0.4946(7) 0.036(2) Uani d . 1 1
H H16D -0.1881 0.3525 0.4356 0.054 Uiso calc R 1 1
H H16E -0.1646 0.5117 0.4687 0.054 Uiso calc R 1 1
H H16F -0.3231 0.4056 0.5354 0.054 Uiso calc R 1 1
O O2 0.4216(8) 0.4614(6) 0.7244(5) 0.0338(14) Uani d . 1 1
Br Br3 0.14860(10) 0.09484(7) 0.65374(6) 0.0290(2) Uani d . 1 1
Br Br4 -0.31319(12) 0.12276(9) 0.62628(7) 0.0378(3) Uani d . 1 1

loop_
_atom_site_aniso_label
_atom_site_aniso_U_11
_atom_site_aniso_U_22
_atom_site_aniso_U_33
_atom_site_aniso_U_12
_atom_site_aniso_U_13
_atom_site_aniso_U_23
C1 0.029(5) 0.015(4) 0.039(5) 0.006(3) -0.006(4) -0.002(3)
C2 0.032(5) 0.042(5) 0.027(5) 0.003(4) -0.011(4) 0.003(4)
C3 0.028(5) 0.038(6) 0.021(5) 0.002(4) -0.012(4) -0.006(4)
C4 0.020(4) 0.028(4) 0.027(4) 0.000(3) -0.003(3) 0.005(3)
C5 0.014(4) 0.030(4) 0.022(4) 0.011(3) 0.002(3) -0.002(3)
C6 0.018(4) 0.019(4) 0.022(4) 0.002(3) -0.008(3) -0.001(3)
C7 0.020(4) 0.021(4) 0.025(4) 0.005(3) 0.004(3) -0.003(3)
C8 0.030(5) 0.027(4) 0.025(5) 0.008(3) 0.002(4) -0.002(3)
C9 0.029(5) 0.030(5) 0.042(6) -0.008(4) -0.015(4) -0.007(4)
C10 0.036(5) 0.021(4) 0.041(5) 0.005(3) -0.013(4) -0.004(4)
C11 0.030(4) 0.023(5) 0.031(5) 0.000(3) -0.004(4) 0.004(4)
C12 0.019(4) 0.021(4) 0.027(4) 0.001(3) -0.003(3) -0.009(3)
C13 0.040(6) 0.037(5) 0.043(6) 0.006(4) -0.018(5) 0.006(4)
C14 0.048(6) 0.046(6) 0.018(5) 0.012(4) 0.003(4) -0.007(4)
C15 0.044(6) 0.034(5) 0.017(4) 0.015(4) -0.012(4) -0.009(4)
C16 0.024(5) 0.050(6) 0.034(5) -0.008(4) 0.007(4) -0.003(4)
O1 0.017(3) 0.034(3) 0.059(4) 0.005(2) -0.001(3) 0.000(3)
Br1 0.0291(5) 0.0234(5) 0.0468(6) 0.0026(3) -0.0041(4) -0.0068(4)
Br2 0.0272(5) 0.0480(6) 0.0380(6) 0.0191(4) -0.0027(4) -0.0084(5)
C1A 0.017(4) 0.031(4) 0.024(4) 0.000(3) 0.005(3) 0.000(3)
C2A 0.028(4) 0.028(4) 0.026(5) 0.006(3) 0.010(4) 0.001(3)
C3A 0.020(4) 0.024(5) 0.027(5) 0.001(3) 0.005(4) -0.003(4)
C4A 0.015(4) 0.022(4) 0.035(5) 0.000(3) -0.004(3) 0.000(3)
C5A 0.018(4) 0.029(4) 0.016(4) -0.002(3) -0.001(3) -0.006(3)
C6A 0.018(4) 0.014(4) 0.024(4) 0.005(3) 0.004(3) 0.002(3)
C7A 0.024(4) 0.016(4) 0.023(4) 0.004(3) -0.003(3) -0.006(3)
C8A 0.034(5) 0.023(4) 0.013(4) 0.003(3) -0.003(3) -0.002(3)
C9A 0.021(4) 0.030(4) 0.027(5) 0.008(3) 0.011(4) -0.004(4)
C10A 0.038(5) 0.017(4) 0.043(5) 0.013(3) 0.009(4) 0.001(4)
C11A 0.024(4) 0.012(4) 0.039(5) 0.004(3) 0.002(4) 0.003(3)
C12A 0.021(4) 0.018(4) 0.031(5) 0.004(3) 0.002(3) -0.006(3)
C13A 0.034(5) 0.026(5) 0.045(6) -0.004(4) 0.003(4) -0.001(4)
C14A 0.029(5) 0.024(4) 0.041(5) 0.005(4) 0.006(4) 0.004(4)
C15A 0.045(5) 0.024(4) 0.025(5) 0.003(4) -0.010(4) -0.005(3)
C16A 0.027(5) 0.051(6) 0.030(5) 0.002(4) -0.006(4) -0.003(4)
O2 0.016(3) 0.035(3) 0.050(4) 0.001(2) -0.003(3) -0.001(3)
Br3 0.0281(5) 0.0210(5) 0.0387(6) 0.0047(3) -0.0057(4) -0.0052(4)
Br4 0.0263(5) 0.0444(6) 0.0443(6) -0.0121(4) -0.0082(4) -0.0074(5)

loop_
_atom_type_symbol
_atom_type_description
_atom_type_scat_dispersion_real
_atom_type_scat_dispersion_imag
_atom_type_scat_source
C C 0.0033 0.0016 'International Tables Vol C Tables 4.2.6.8 and 6.1.1.4'
H H 0.0000 0.0000 'International Tables Vol C Tables 4.2.6.8 and 6.1.1.4'
O O 0.0106 0.0060 'International Tables Vol C Tables 4.2.6.8 and 6.1.1.4'
Br Br -0.2901 2.4595 'International Tables Vol C Tables 4.2.6.8 and 6.1.1.4'

loop_
_geom_angle_atom_site_label_1
_geom_angle_atom_site_label_2
_geom_angle_atom_site_label_3
_geom_angle
C12 C1 C11 111.9(7)
C12 C1 C13 108.5(7)
C11 C1 C13 109.4(6)
C12 C1 C2 108.1(6)
C11 C1 C2 110.6(7)
C13 C1 C2 108.3(7)
C3 C2 C1 116.4(7)
C3 C2 H2A 108.2
C1 C2 H2A 108.2
C3 C2 H2B 108.2
C1 C2 H2B 108.2
H2A C2 H2B 107.3
C4 C3 C2 113.0(7)
C4 C3 H3A 109.0
C2 C3 H3A 109.0
C4 C3 H3B 109.0
C2 C3 H3B 109.0
H3A C3 H3B 107.8
C5 C4 C16 119.2(7)
C5 C4 C3 118.8(6)
C16 C4 C3 113.7(7)
C5 C4 C6 58.9(5)
C16 C4 C6 118.0(7)
C3 C4 C6 117.7(7)
C6 C5 C4 61.6(5)
C6 C5 Br1 121.7(5)
C4 C5 Br1 121.1(5)
C6 C5 Br2 116.7(6)
C4 C5 Br2 119.3(5)
Br1 C5 Br2 109.6(4)
C5 C6 C7 121.8(7)
C5 C6 C4 59.5(5)
C7 C6 C4 124.2(6)
C5 C6 H6 113.6
C7 C6 H6 113.6
C4 C6 H6 113.6
C12 C7 C6 116.5(6)
C12 C7 C8 110.2(6)
C6 C7 C8 110.8(6)
C12 C7 H7 106.2
C6 C7 H7 106.2
C8 C7 H7 106.2
C14 C8 C15 108.8(7)
C14 C8 C9 110.2(7)
C15 C8 C9 109.0(7)
C14 C8 C7 109.3(6)
C15 C8 C7 107.4(6)
C9 C8 C7 112.0(6)
C10 C9 C8 118.1(7)
C10 C9 H9A 107.8
C8 C9 H9A 107.8
C10 C9 H9B 107.8
C8 C9 H9B 107.8
H9A C9 H9B 107.1
C9 C10 C11 113.4(7)
C9 C10 H10A 108.9
C11 C10 H10A 108.9
C9 C10 H10B 108.9
C11 C10 H10B 108.9
H10A C10 H10B 107.7
C1 C11 C10 116.0(7)
C1 C11 H11A 108.3
C10 C11 H11A 108.3
C1 C11 H11B 108.3
C10 C11 H11B 108.3
H11A C11 H11B 107.4
O1 C12 C7 118.5(7)
O1 C12 C1 120.7(7)
C7 C12 C1 120.6(6)
C1 C13 H13A 109.5
C1 C13 H13B 109.5
H13A C13 H13B 109.5
C1 C13 H13C 109.5
H13A C13 H13C 109.5
H13B C13 H13C 109.5
C8 C14 H14A 109.5
C8 C14 H14B 109.5
H14A C14 H14B 109.5
C8 C14 H14C 109.5
H14A C14 H14C 109.5
H14B C14 H14C 109.5
C8 C15 H15A 109.5
C8 C15 H15B 109.5
H15A C15 H15B 109.5
C8 C15 H15C 109.5
H15A C15 H15C 109.5
H15B C15 H15C 109.5
C4 C16 H16A 109.5
C4 C16 H16B 109.5
H16A C16 H16B 109.5
C4 C16 H16C 109.5
H16A C16 H16C 109.5
H16B C16 H16C 109.5
C13A C1A C11A 110.5(7)
C13A C1A C12A 108.2(7)
C11A C1A C12A 112.0(6)
C13A C1A C2A 109.6(6)
C11A C1A C2A 110.4(7)
C12A C1A C2A 106.0(6)
C3A C2A C1A 116.6(6)
C3A C2A H2C 108.2
C1A C2A H2C 108.2
C3A C2A H2D 108.2
C1A C2A H2D 108.2
H2C C2A H2D 107.3
C2A C3A C4A 114.3(6)
C2A C3A H3C 108.7
C4A C3A H3C 108.7
C2A C3A H3D 108.7
C4A C3A H3D 108.7
H3C C3A H3D 107.6
C5A C4A C16A 116.7(6)
C5A C4A C3A 120.5(6)
C16A C4A C3A 112.8(7)
C5A C4A C6A 60.2(5)
C16A C4A C6A 117.5(7)
C3A C4A C6A 119.6(6)
C4A C5A C6A 61.3(5)
C4A C5A Br4 121.0(5)
C6A C5A Br4 118.9(5)
C4A C5A Br3 120.7(5)
C6A C5A Br3 119.2(5)
Br4 C5A Br3 109.0(3)
C7A C6A C5A 122.4(6)
C7A C6A C4A 124.3(6)
C5A C6A C4A 58.5(5)
C7A C6A H6A1 113.6
C5A C6A H6A1 113.6
C4A C6A H6A1 113.6
C6A C7A C12A 114.9(6)
C6A C7A C8A 112.2(6)
C12A C7A C8A 110.7(6)
C6A C7A H7A1 106.1
C12A C7A H7A1 106.1
C8A C7A H7A1 106.1
C14A C8A C9A 107.6(6)
C14A C8A C15A 107.6(6)
C9A C8A C15A 110.3(6)
C14A C8A C7A 108.5(6)
C9A C8A C7A 112.9(6)
C15A C8A C7A 109.7(6)
C8A C9A C10A 118.4(7)
C8A C9A H9A1 107.7
C10A C9A H9A1 107.7
C8A C9A H9A2 107.7
C10A C9A H9A2 107.7
H9A1 C9A H9A2 107.1
C11A C10A C9A 113.2(7)
C11A C10A H10C 108.9
C9A C10A H10C 108.9
C11A C10A H10D 108.9
C9A C10A H10D 108.9
H10C C10A H10D 107.7
C10A C11A C1A 116.8(7)
C10A C11A H11C 108.1
C1A C11A H11C 108.1
C10A C11A H11D 108.1
C1A C11A H11D 108.1
H11C C11A H11D 107.3
O2 C12A C7A 120.0(7)
O2 C12A C1A 119.0(7)
C7A C12A C1A 121.0(6)
C1A C13A H13D 109.5
C1A C13A H13E 109.5
H13D C13A H13E 109.5
C1A C13A H13F 109.5
H13D C13A H13F 109.5
H13E C13A H13F 109.5
C8A C14A H14D 109.5
C8A C14A H14E 109.5
H14D C14A H14E 109.5
C8A C14A H14F 109.5
H14D C14A H14F 109.5
H14E C14A H14F 109.5
C8A C15A H15D 109.5
C8A C15A H15E 109.5
H15D C15A H15E 109.5
C8A C15A H15F 109.5
H15D C15A H15F 109.5
H15E C15A H15F 109.5
C4A C16A H16D 109.5
C4A C16A H16E 109.5
H16D C16A H16E 109.5
C4A C16A H16F 109.5
H16D C16A H16F 109.5
H16E C16A H16F 109.5

loop_
_geom_bond_atom_site_label_1
_geom_bond_atom_site_label_2
_geom_bond_distance
C1 C12 1.525(11)
C1 C11 1.537(11)
C1 C13 1.547(11)
C1 C2 1.564(11)
C2 C3 1.534(12)
C2 H2A 0.9900
C2 H2B 0.9900
C3 C4 1.534(10)
C3 H3A 0.9900
C3 H3B 0.9900
C4 C5 1.517(10)
C4 C16 1.519(10)
C4 C6 1.548(10)
C5 C6 1.506(11)
C5 Br1 1.907(8)
C5 Br2 1.930(7)
C6 C7 1.527(9)
C6 H6 1.0000
C7 C12 1.522(10)
C7 C8 1.591(10)
C7 H7 1.0000
C8 C14 1.526(10)
C8 C15 1.555(10)
C8 C9 1.556(11)
C9 C10 1.513(11)
C9 H9A 0.9900
C9 H9B 0.9900
C10 C11 1.542(11)
C10 H10A 0.9900
C10 H10B 0.9900
C11 H11A 0.9900
C11 H11B 0.9900
C12 O1 1.217(9)
C13 H13A 0.9800
C13 H13B 0.9800
C13 H13C 0.9800
C14 H14A 0.9800
C14 H14B 0.9800
C14 H14C 0.9800
C15 H15A 0.9800
C15 H15B 0.9800
C15 H15C 0.9800
C16 H16A 0.9800
C16 H16B 0.9800
C16 H16C 0.9800
C1A C13A 1.539(11)
C1A C11A 1.552(10)
C1A C12A 1.557(10)
C1A C2A 1.557(11)
C2A C3A 1.524(11)
C2A H2C 0.9900
C2A H2D 0.9900
C3A C4A 1.532(9)
C3A H3C 0.9900
C3A H3D 0.9900
C4A C5A 1.490(10)
C4A C16A 1.529(11)
C4A C6A 1.534(10)
C5A C6A 1.518(10)
C5A Br4 1.921(7)
C5A Br3 1.933(8)
C6A C7A 1.503(10)
C6A H6A1 1.0000
C7A C12A 1.523(10)
C7A C8A 1.575(10)
C7A H7A1 1.0000
C8A C14A 1.526(10)
C8A C9A 1.530(10)
C8A C15A 1.551(10)
C9A C10A 1.545(11)
C9A H9A1 0.9900
C9A H9A2 0.9900
C10A C11A 1.512(11)
C10A H10C 0.9900
C10A H10D 0.9900
C11A H11C 0.9900
C11A H11D 0.9900
C12A O2 1.212(9)
C13A H13D 0.9800
C13A H13E 0.9800
C13A H13F 0.9800
C14A H14D 0.9800
C14A H14E 0.9800
C14A H14F 0.9800
C15A H15D 0.9800
C15A H15E 0.9800
C15A H15F 0.9800
C16A H16D 0.9800
C16A H16E 0.9800
C16A H16F 0.9800
